data_7155680
loop_
_publ_author_name
'Mahato, Karuna'
'Ray Bagdi, Prasanta'
'Khan, Abu Taleb'

_publ_section_title
;
 K2CO3 catalyzed regioselective synthesis of
 thieno[2,3-b]thiochromen-4-one oximes: Access to the corresponding Amine
 and Nitroso derivatives
;
_journal_name_full 'Org. Biomol. Chem.'
_journal_paper_doi 10.1039/C7OB01033H
_journal_year 2017
_chemical_formula_sum 'C17 H9 N O2 S2'
_chemical_formula_weight 323.37
_chemical_name_systematic 5a
_chemical_properties_physical Moisture-sensitive
_space_group_IT_number 14
_symmetry_cell_setting monoclinic
_symmetry_space_group_name_Hall '-P 2ybc'
_symmetry_space_group_name_H-M 'P 1 21/c 1'
_atom_sites_solution_hydrogens geom
_atom_sites_solution_primary direct
_atom_sites_solution_secondary difmap
_audit_creation_method SHELXL-97
_audit_update_record
;
2016-02-18 deposited with the CCDC.
2017-06-13 downloaded from the CCDC.
;
_cell_angle_alpha 90.00
_cell_angle_beta 96.132(4)
_cell_angle_gamma 90.00
_cell_formula_units_Z 4
_cell_length_a 6.3128(3)
_cell_length_b 18.0467(9)
_cell_length_c 12.6157(5)
_cell_measurement_reflns_used 3698
_cell_measurement_temperature 296(2)
_cell_measurement_theta_max 0.936
_cell_measurement_theta_min 0.900
_cell_volume 1429.02(11)
_computing_cell_refinement 'Bruker SMART'
_computing_data_collection 'Bruker SMART'
_computing_data_reduction 'Bruker SAINT'
_computing_molecular_graphics 'Bruker SHELXTL'
_computing_publication_material 'Bruker SHELXTL'
_computing_structure_refinement 'SHELXL-97 (Sheldrick, 1997)'
_computing_structure_solution 'SHELXS-97 (Sheldrick, 1990)'
_diffrn_ambient_temperature 296(2)
_diffrn_measured_fraction_theta_full 0.981
_diffrn_measured_fraction_theta_max 0.981
_diffrn_measurement_device_type 'CCD area detector'
_diffrn_measurement_method 'phi and omega scans'
_diffrn_radiation_monochromator graphite
_diffrn_radiation_source 'fine-focus sealed tube'
_diffrn_radiation_type MoK\a
_diffrn_radiation_wavelength 0.71073
_diffrn_reflns_av_R_equivalents 0.0328
_diffrn_reflns_av_sigmaI/netI 0.0619
_diffrn_reflns_limit_h_max 8
_diffrn_reflns_limit_h_min -5
_diffrn_reflns_limit_k_max 19
_diffrn_reflns_limit_k_min -24
_diffrn_reflns_limit_l_max 17
_diffrn_reflns_limit_l_min -16
_diffrn_reflns_number 6216
_diffrn_reflns_theta_full 28.70
_diffrn_reflns_theta_max 28.70
_diffrn_reflns_theta_min 3.25
_exptl_absorpt_coefficient_mu 0.378
_exptl_absorpt_correction_T_max 0.936
_exptl_absorpt_correction_T_min 0.900
_exptl_absorpt_correction_type multi-scan
_exptl_absorpt_process_details 'SADABS (Sheldrick, 1997)'
_exptl_crystal_colour Yellow
_exptl_crystal_density_diffrn 1.495
_exptl_crystal_density_method 'not measured'
_exptl_crystal_description blocks
_exptl_crystal_F_000 664
_exptl_crystal_recrystallization_method 'Re-crystallisation from solvent: '
_exptl_crystal_size_max 0.28
_exptl_crystal_size_mid 0.22
_exptl_crystal_size_min 0.12
_refine_diff_density_max 0.309
_refine_diff_density_min -0.271
_refine_diff_density_rms 0.055
_refine_ls_extinction_coef 0.0026(7)
_refine_ls_extinction_expression Fc^*^=kFc[1+0.001xFc^2^\l^3^/sin(2\q)]^-1/4^
_refine_ls_extinction_method SHELXL
_refine_ls_goodness_of_fit_ref 1.006
_refine_ls_hydrogen_treatment constr
_refine_ls_matrix_type full
_refine_ls_number_parameters 200
_refine_ls_number_reflns 3698
_refine_ls_number_restraints 0
_refine_ls_restrained_S_all 1.006
_refine_ls_R_factor_all 0.0782
_refine_ls_R_factor_gt 0.0496
_refine_ls_shift/su_max 0.000
_refine_ls_shift/su_mean 0.000
_refine_ls_structure_factor_coef Fsqd
_refine_ls_weighting_details 'calc w=1/[\s^2^(Fo^2^)+(0.0203P)^2^+0.8107P] where P=(Fo^2^+2Fc^2^)/3'
_refine_ls_weighting_scheme calc
_refine_ls_wR_factor_gt 0.0869
_refine_ls_wR_factor_ref 0.1020
_reflns_number_gt 2306
_reflns_number_total 3698
_reflns_threshold_expression >2sigma(I)
_cod_data_source_file c7ob01033h2.cif
_cod_data_source_block exp_2302
_cod_original_cell_volume 1429.03(11)
_cod_original_sg_symbol_H-M P21/c
_cod_database_code 7155680

loop_
_symmetry_equiv_pos_as_xyz
'x, y, z'
'-x, y+1/2, -z+1/2'
'-x, -y, -z'
'x, -y-1/2, z-1/2'

loop_
_atom_site_label
_atom_site_type_symbol
_atom_site_fract_x
_atom_site_fract_y
_atom_site_fract_z
_atom_site_U_iso_or_equiv
_atom_site_adp_type
_atom_site_occupancy
_atom_site_symmetry_multiplicity
_atom_site_calc_flag
_atom_site_refinement_flags
N1 N 1.0007(4) 0.34637(13) 0.27378(19) 0.0493(6) Uani 1 1 d .
O1 O 0.2589(3) 0.44990(12) 0.08165(16) 0.0616(6) Uani 1 1 d .
O2 O 1.1510(3) 0.35707(14) 0.34491(18) 0.0686(7) Uani 1 1 d .
S1 S 0.48115(11) 0.56508(4) 0.38575(5) 0.0453(2) Uani 1 1 d .
S2 S 0.83396(10) 0.45906(4) 0.38175(5) 0.0413(2) Uani 1 1 d .
C1 C 0.2472(4) 0.57999(14) 0.30044(19) 0.0350(6) Uani 1 1 d .
C2 C 0.1192(4) 0.63828(15) 0.3304(2) 0.0469(7) Uani 1 1 d .
H2 H 0.1623 0.6665 0.3905 0.056 Uiso 1 1 calc R
C3 C -0.0704(5) 0.65347(16) 0.2702(3) 0.0531(8) Uani 1 1 d .
H3 H -0.1548 0.6923 0.2898 0.064 Uiso 1 1 calc R
C4 C -0.1376(4) 0.61149(16) 0.1805(2) 0.0477(7) Uani 1 1 d .
H4 H -0.2678 0.6212 0.1413 0.057 Uiso 1 1 calc R
C5 C -0.0094(4) 0.55541(15) 0.1503(2) 0.0390(6) Uani 1 1 d .
H5 H -0.0535 0.5279 0.0897 0.047 Uiso 1 1 calc R
C6 C 0.1856(4) 0.53884(13) 0.20874(19) 0.0325(5) Uani 1 1 d .
C7 C 0.3149(4) 0.47860(14) 0.1676(2) 0.0350(6) Uani 1 1 d .
C8 C 0.5125(4) 0.45508(13) 0.23221(18) 0.0300(5) Uani 1 1 d .
C9 C 0.5913(4) 0.49145(14) 0.32538(19) 0.0340(6) Uani 1 1 d .
C10 C 0.8338(4) 0.39513(14) 0.27835(19) 0.0354(6) Uani 1 1 d .
C11 C 0.6541(4) 0.39807(13) 0.20528(19) 0.0311(5) Uani 1 1 d .
C12 C 0.6198(4) 0.34624(13) 0.11376(19) 0.0326(6) Uani 1 1 d .
C13 C 0.4364(4) 0.30244(14) 0.1006(2) 0.0375(6) Uani 1 1 d .
H13 H 0.3351 0.3067 0.1486 0.045 Uiso 1 1 calc R
C14 C 0.4043(4) 0.25299(15) 0.0173(2) 0.0430(7) Uani 1 1 d .
H14 H 0.2827 0.2236 0.0100 0.052 Uiso 1 1 calc R
C15 C 0.5526(4) 0.24685(15) -0.0558(2) 0.0455(7) Uani 1 1 d .
H15 H 0.5296 0.2140 -0.1126 0.055 Uiso 1 1 calc R
C16 C 0.7341(4) 0.28969(16) -0.0438(2) 0.0474(7) Uani 1 1 d .
H16 H 0.8336 0.2857 -0.0929 0.057 Uiso 1 1 calc R
C17 C 0.7697(4) 0.33876(15) 0.0411(2) 0.0404(6) Uani 1 1 d .
H17 H 0.8941 0.3667 0.0494 0.048 Uiso 1 1 calc R

loop_
_atom_site_aniso_label
_atom_site_aniso_U_11
_atom_site_aniso_U_22
_atom_site_aniso_U_33
_atom_site_aniso_U_23
_atom_site_aniso_U_13
_atom_site_aniso_U_12
N1 0.0426(13) 0.0520(15) 0.0531(15) 0.0108(13) 0.0040(11) 0.0086(12)
O1 0.0640(13) 0.0677(14) 0.0468(12) -0.0267(12) -0.0230(10) 0.0249(11)
O2 0.0464(12) 0.0884(18) 0.0673(15) 0.0167(14) -0.0109(11) 0.0167(12)
S1 0.0468(4) 0.0510(4) 0.0372(4) -0.0162(4) 0.0006(3) 0.0020(3)
S2 0.0370(4) 0.0540(4) 0.0312(3) -0.0009(3) -0.0042(3) -0.0016(3)
C1 0.0387(13) 0.0328(13) 0.0343(13) 0.0002(12) 0.0082(11) -0.0020(11)
C2 0.0531(17) 0.0383(15) 0.0514(17) -0.0084(15) 0.0151(14) 0.0013(13)
C3 0.0573(18) 0.0386(16) 0.067(2) 0.0059(16) 0.0248(16) 0.0137(14)
C4 0.0420(15) 0.0463(17) 0.0556(18) 0.0124(16) 0.0083(13) 0.0104(13)
C5 0.0377(14) 0.0397(15) 0.0396(14) 0.0065(13) 0.0035(11) 0.0013(12)
C6 0.0343(13) 0.0300(13) 0.0338(13) 0.0032(12) 0.0063(10) 0.0001(11)
C7 0.0353(13) 0.0357(14) 0.0331(13) -0.0044(12) -0.0009(11) 0.0016(11)
C8 0.0315(12) 0.0298(12) 0.0290(12) -0.0005(11) 0.0039(10) -0.0014(10)
C9 0.0331(13) 0.0394(14) 0.0293(13) 0.0002(12) 0.0021(10) -0.0045(11)
C10 0.0348(13) 0.0378(14) 0.0336(13) 0.0047(12) 0.0041(11) -0.0003(11)
C11 0.0331(13) 0.0296(13) 0.0311(12) 0.0039(11) 0.0060(10) -0.0048(10)
C12 0.0348(13) 0.0297(13) 0.0332(13) 0.0002(11) 0.0032(10) 0.0002(10)
C13 0.0369(14) 0.0356(14) 0.0408(14) -0.0031(13) 0.0079(11) -0.0016(11)
C14 0.0423(15) 0.0351(15) 0.0508(16) -0.0054(14) 0.0010(13) -0.0045(12)
C15 0.0580(18) 0.0390(15) 0.0387(15) -0.0103(14) 0.0021(13) 0.0011(14)
C16 0.0541(17) 0.0483(17) 0.0424(16) -0.0047(15) 0.0178(14) 0.0000(14)
C17 0.0396(14) 0.0402(15) 0.0426(15) 0.0001(14) 0.0099(12) -0.0049(12)

loop_
_atom_type_symbol
_atom_type_description
_atom_type_scat_dispersion_real
_atom_type_scat_dispersion_imag
_atom_type_scat_source
C C 0.0033 0.0016 'International Tables Vol C Tables 4.2.6.8 and 6.1.1.4'
H H 0.0000 0.0000 'International Tables Vol C Tables 4.2.6.8 and 6.1.1.4'
N N 0.0061 0.0033 'International Tables Vol C Tables 4.2.6.8 and 6.1.1.4'
O O 0.0106 0.0060 'International Tables Vol C Tables 4.2.6.8 and 6.1.1.4'
S S 0.1246 0.1234 'International Tables Vol C Tables 4.2.6.8 and 6.1.1.4'

loop_
_geom_angle_atom_site_label_1
_geom_angle_atom_site_label_2
_geom_angle_atom_site_label_3
_geom_angle
O2 N1 C10 113.4(2)
C9 S1 C1 101.60(12)
C9 S2 C10 89.22(12)
C6 C1 C2 120.3(2)
C6 C1 S1 124.72(19)
C2 C1 S1 114.9(2)
C3 C2 C1 119.6(3)
C2 C3 C4 120.8(3)
C5 C4 C3 119.3(3)
C4 C5 C6 121.5(3)
C1 C6 C5 118.4(2)
C1 C6 C7 124.4(2)
C5 C6 C7 117.3(2)
O1 C7 C8 121.1(2)
O1 C7 C6 120.2(2)
C8 C7 C6 118.7(2)
C9 C8 C11 111.4(2)
C9 C8 C7 122.4(2)
C11 C8 C7 126.1(2)
C8 C9 S1 128.00(19)
C8 C9 S2 114.26(19)
S1 C9 S2 117.69(14)
N1 C10 C11 124.9(2)
N1 C10 S2 120.99(19)
C11 C10 S2 114.10(18)
C10 C11 C8 111.0(2)
C10 C11 C12 122.4(2)
C8 C11 C12 126.6(2)
C13 C12 C17 118.7(2)
C13 C12 C11 120.0(2)
C17 C12 C11 121.3(2)
C14 C13 C12 120.6(2)
C13 C14 C15 120.3(2)
C16 C15 C14 119.7(3)
C15 C16 C17 120.4(2)
C16 C17 C12 120.3(2)

loop_
_geom_bond_atom_site_label_1
_geom_bond_atom_site_label_2
_geom_bond_distance
N1 O2 1.249(3)
N1 C10 1.379(3)
O1 C7 1.219(3)
S1 C9 1.715(3)
S1 C1 1.753(3)
S2 C9 1.721(2)
S2 C10 1.741(3)
C1 C6 1.395(3)
C1 C2 1.403(3)
C2 C3 1.375(4)
C3 C4 1.390(4)
C4 C5 1.374(4)
C5 C6 1.398(3)
C6 C7 1.486(3)
C7 C8 1.478(3)
C8 C9 1.391(3)
C8 C11 1.428(3)
C10 C11 1.384(3)
C11 C12 1.484(3)
C12 C13 1.397(3)
C12 C17 1.393(3)
C13 C14 1.378(3)
C14 C15 1.387(3)
C15 C16 1.377(4)
C16 C17 1.389(4)
